data_4511525
loop_
_publ_author_name
'Clews, Peter K.'
'Douthwaite, Richard E.'
'Kariuki, Benson M.'
'Moore, Terry'
'Taboada, Miguel'

_publ_section_title
;
 Layered Compounds Incorporating 9,9&#x2018;-Spirobifluorene:&#x2009;
 Hydrogen-Bonded and Metal&#x2212;Organic Networks Derived from
 9,9&#x2018;-Spirobifluorene-2,2&#x2018;,7,7&#x2018;-tetracarboxylic Acid
;
_journal_issue 9
_journal_name_full 'Crystal Growth &amp; Design'
_journal_page_first 1991
_journal_paper_doi 10.1021/cg060007d
_journal_volume 6
_journal_year 2006
_chemical_formula_moiety 'C29 H16 O8, C4 H4 O'
_chemical_formula_sum 'C33 H20 O9'
_chemical_formula_weight 560.49
_chemical_name_systematic
;
 ?
;
_space_group_IT_number 61
_symmetry_cell_setting orthorhombic
_symmetry_space_group_name_Hall '-P 2bc 2ac'
_symmetry_space_group_name_H-M 'P c a b'
_atom_sites_solution_hydrogens geom
_atom_sites_solution_primary direct
_atom_sites_solution_secondary difmap
_audit_creation_method SHELXL-97
_cell_angle_alpha 90.00
_cell_angle_beta 90.00
_cell_angle_gamma 90.00
_cell_formula_units_Z 8
_cell_length_a 10.6433(7)
_cell_length_b 17.6587(9)
_cell_length_c 39.085(3)
_cell_measurement_reflns_used 1345
_cell_measurement_temperature 296(2)
_cell_measurement_theta_max 44.02
_cell_measurement_theta_min 2.26
_cell_volume 7345.9(8)
_computing_cell_refinement SAINTPLUS
_computing_data_collection SMART
_computing_data_reduction SAINTPLUS
_computing_structure_refinement SHELXTL
_computing_structure_solution SHELXTL
_diffrn_ambient_temperature 296(2)
_diffrn_measured_fraction_theta_full 0.943
_diffrn_measured_fraction_theta_max 0.943
_diffrn_measurement_device_type 'Bruker smart 6000 CCD'
_diffrn_measurement_method 'CCD slices'
_diffrn_radiation_type CuK\a
_diffrn_radiation_wavelength 1.54178
_diffrn_reflns_av_R_equivalents 0.1174
_diffrn_reflns_av_sigmaI/netI 0.1801
_diffrn_reflns_limit_h_max 9
_diffrn_reflns_limit_h_min -8
_diffrn_reflns_limit_k_max 13
_diffrn_reflns_limit_k_min -14
_diffrn_reflns_limit_l_max 34
_diffrn_reflns_limit_l_min -23
_diffrn_reflns_number 10251
_diffrn_reflns_theta_full 44.02
_diffrn_reflns_theta_max 44.02
_diffrn_reflns_theta_min 2.26
_exptl_absorpt_coefficient_mu 0.622
_exptl_absorpt_correction_T_max 0.9404
_exptl_absorpt_correction_T_min 0.8353
_exptl_absorpt_correction_type empirical
_exptl_absorpt_process_details 'Sadabs in SAINTPLUS'
_exptl_crystal_colour colorless
_exptl_crystal_density_diffrn 1.014
_exptl_crystal_density_method 'not measured'
_exptl_crystal_description needle
_exptl_crystal_F_000 2320
_exptl_crystal_size_max 0.30
_exptl_crystal_size_mid 0.10
_exptl_crystal_size_min 0.10
_refine_diff_density_max 0.681
_refine_diff_density_min -0.460
_refine_diff_density_rms 0.188
_refine_ls_extinction_coef 0.0061(11)
_refine_ls_extinction_expression Fc^*^=kFc[1+0.001xFc^2^\l^3^/sin(2\q)]^-1/4^
_refine_ls_extinction_method SHELXL
_refine_ls_goodness_of_fit_ref 1.492
_refine_ls_hydrogen_treatment constr
_refine_ls_matrix_type full
_refine_ls_number_parameters 122
_refine_ls_number_reflns 2662
_refine_ls_number_restraints 0
_refine_ls_restrained_S_all 1.492
_refine_ls_R_factor_all 0.2683
_refine_ls_R_factor_gt 0.1919
_refine_ls_shift/su_max 0.000
_refine_ls_shift/su_mean 0.000
_refine_ls_structure_factor_coef Fsqd
_refine_ls_weighting_details 'calc w=1/[\s^2^(Fo^2^)+(0.2000P)^2^+0.0000P] where P=(Fo^2^+2Fc^2^)/3'
_refine_ls_weighting_scheme calc
_refine_ls_wR_factor_gt 0.4323
_refine_ls_wR_factor_ref 0.4975
_reflns_number_gt 1345
_reflns_number_total 2662
_reflns_threshold_expression >2sigma(I)
_cod_data_source_file cg060007dsi20060106_104813.cif
_cod_data_source_block compound3
_cod_depositor_comments
;
The following automatic conversions were performed:

'_symmetry_cell_setting' value 'Orthorhombic' changed to
'orthorhombic' according to
/usr/data/users/saulius/automatic-downloads/retrospective/ACS/lib/dictionaries/cif_core.dic
dictionary named 'cif_core.dic' version 2.4.2 from 2011-04-26.

Automatic conversion script
Id: cif_fix_values 2281 2013-09-26 08:29:07Z andrius 
;
_cod_original_sg_symbol_H-M Pcab
_cod_database_code 4511525

loop_
_symmetry_equiv_pos_as_xyz
'x, y, z'
'-x, -y+1/2, z+1/2'
'x+1/2, -y, -z+1/2'
'-x+1/2, y+1/2, -z'
'-x, -y, -z'
'x, y-1/2, -z-1/2'
'-x-1/2, y, z-1/2'
'x-1/2, -y-1/2, z'

loop_
_atom_site_label
_atom_site_type_symbol
_atom_site_fract_x
_atom_site_fract_y
_atom_site_fract_z
_atom_site_U_iso_or_equiv
_atom_site_adp_type
_atom_site_occupancy
_atom_site_symmetry_multiplicity
_atom_site_calc_flag
_atom_site_refinement_flags
_atom_site_disorder_assembly
_atom_site_disorder_group
C1 C 0.4062(4) 0.2684(2) 0.28346(11) 0.084(6) Uiso 1 1 d . A 1
C2 C 0.4459(4) 0.3023(2) 0.31476(11) 0.058(5) Uiso 1 1 d R A 1
C3 C 0.5650(4) 0.2933(2) 0.32878(11) 0.077(5) Uiso 1 1 d R A 1
H3 H 0.6228 0.2613 0.3184 0.092 Uiso 1 1 calc R A 1
C4 C 0.5976(4) 0.3323(2) 0.35839(11) 0.075(5) Uiso 1 1 d R A 1
H4 H 0.6773 0.3263 0.3678 0.090 Uiso 1 1 calc R A 1
C5 C 0.5112(4) 0.3801(2) 0.37397(11) 0.053(4) Uiso 1 1 d R A 1
C6 C 0.3921(4) 0.3891(2) 0.35994(11) 0.048(4) Uiso 1 1 d R A 1
C7 C 0.3595(4) 0.3502(2) 0.33034(11) 0.057(5) Uiso 1 1 d R A 1
H7 H 0.2798 0.3562 0.3210 0.068 Uiso 1 1 calc R A 1
C8 C 0.5197(4) 0.4318(2) 0.40346(11) 0.049(4) Uiso 1 1 d R A 1
C9 C 0.6197(4) 0.4496(2) 0.42486(11) 0.070(5) Uiso 1 1 d R A 1
H9 H 0.6963 0.4249 0.4223 0.084 Uiso 1 1 calc R A 1
C10 C 0.6053(4) 0.5044(2) 0.45011(11) 0.069(5) Uiso 1 1 d R A 1
H10 H 0.6722 0.5163 0.4644 0.083 Uiso 1 1 calc R A 1
C11 C 0.4908(4) 0.5413(2) 0.45395(11) 0.050(4) Uiso 1 1 d R A 1
C12 C 0.3908(4) 0.5235(2) 0.43255(11) 0.053(4) Uiso 1 1 d R A 1
H12 H 0.3142 0.5482 0.4351 0.064 Uiso 1 1 calc R A 1
C13 C 0.4052(4) 0.4687(2) 0.40730(11) 0.043(4) Uiso 1 1 d R A 1
C14 C 0.4737(18) 0.5998(8) 0.4803(4) 0.058(5) Uiso 1 1 d . A 1
C15 C 0.3111(11) 0.4429(7) 0.3808(3) 0.046(4) Uiso 1 1 d . A 1
C16 C 0.2966(4) 0.6656(3) 0.29677(10) 0.099(7) Uiso 1 1 d . A 1
C17 C 0.2320(4) 0.6108(3) 0.32105(10) 0.076(5) Uiso 1 1 d R A 1
C18 C 0.1018(4) 0.6072(3) 0.32337(10) 0.102(6) Uiso 1 1 d R A 1
H18 H 0.0524 0.6414 0.3113 0.123 Uiso 1 1 calc R A 1
C19 C 0.0454(4) 0.5524(3) 0.34378(10) 0.097(6) Uiso 1 1 d R A 1
H19 H -0.0417 0.5499 0.3453 0.117 Uiso 1 1 calc R A 1
C20 C 0.1193(4) 0.5012(3) 0.36186(10) 0.054(4) Uiso 1 1 d R A 1
C21 C 0.2494(4) 0.5049(3) 0.35954(10) 0.052(4) Uiso 1 1 d R A 1
C22 C 0.3058(4) 0.5597(3) 0.33913(10) 0.067(5) Uiso 1 1 d R A 1
H22 H 0.3929 0.5622 0.3376 0.081 Uiso 1 1 calc R A 1
C23 C 0.0864(4) 0.4373(3) 0.38280(10) 0.053(4) Uiso 1 1 d R A 1
C24 C -0.0298(4) 0.4071(3) 0.39161(10) 0.084(6) Uiso 1 1 d R A 1
H24 H -0.1030 0.4281 0.3827 0.101 Uiso 1 1 calc R A 1
C25 C -0.0366(4) 0.3456(3) 0.41370(10) 0.070(5) Uiso 1 1 d R A 1
H25 H -0.1144 0.3254 0.4196 0.084 Uiso 1 1 calc R A 1
C26 C 0.0728(4) 0.3142(3) 0.42699(10) 0.052(4) Uiso 1 1 d R A 1
C27 C 0.1890(4) 0.3444(3) 0.41818(10) 0.047(4) Uiso 1 1 d R A 1
H27 H 0.2621 0.3234 0.4271 0.056 Uiso 1 1 calc R A 1
C28 C 0.1958(4) 0.4060(3) 0.39609(10) 0.048(4) Uiso 1 1 d R A 1
C29 C 0.0543(17) 0.2515(8) 0.4506(4) 0.065(5) Uiso 1 1 d . A 1
O1 O 0.3031(11) 0.2768(7) 0.2706(3) 0.120(5) Uani 1 1 d . A 1
O2 O 0.4904(10) 0.2238(6) 0.2687(3) 0.122(5) Uani 1 1 d . A 1
H2 H 0.4612 0.2064 0.2510 0.183 Uiso 1 1 calc R A 1
O3 O 0.3715(10) 0.6274(6) 0.4859(2) 0.084(4) Uani 1 1 d . A 1
O4 O 0.5775(10) 0.6165(5) 0.4964(2) 0.084(4) Uani 1 1 d . A 1
H4A H 0.5633 0.6493 0.5108 0.126 Uiso 1 1 calc R A 1
O5 O 0.4061(10) 0.6610(6) 0.2899(3) 0.121(5) Uani 1 1 d . A 1
O6 O 0.2112(11) 0.7106(7) 0.2820(3) 0.140(6) Uani 1 1 d . A 1
H6 H 0.2465 0.7401 0.2690 0.211 Uiso 1 1 calc R A 1
O7 O 0.1637(9) 0.2280(6) 0.4649(3) 0.091(4) Uani 1 1 d . A 1
H7A H 0.1497 0.1926 0.4779 0.137 Uiso 1 1 calc R A 1
O8 O -0.0472(8) 0.2224(5) 0.4576(2) 0.082(4) Uani 1 1 d . A 1
O9 O 0.2955(8) 0.4653(5) 0.2431(2) 0.145(13) Uiso 0.25 1 d PR A 2
C30 C 0.1634(8) 0.4526(5) 0.2362(2) 0.145(13) Uiso 0.25 1 d PR A 2
H30 H 0.1100 0.4212 0.2486 0.174 Uiso 0.25 1 calc PR A 2
C31 C 0.1290(8) 0.4975(5) 0.2066(2) 0.145(13) Uiso 0.25 1 d PR A 2
H31 H 0.0498 0.4999 0.1966 0.174 Uiso 0.25 1 calc PR A 2
C32 C 0.2400(8) 0.5379(5) 0.1952(2) 0.145(13) Uiso 0.25 1 d PR A 2
H32 H 0.2444 0.5708 0.1766 0.174 Uiso 0.25 1 calc PR A 2
C33 C 0.3429(8) 0.5180(5) 0.2178(2) 0.145(13) Uiso 0.25 1 d PR A 2
H33 H 0.4249 0.5359 0.2163 0.174 Uiso 0.25 1 calc PR A 2
O10 O 0.2758(8) 0.5622(5) 0.2195(2) 0.212(19) Uiso 0.25 1 d PR A 3
C34 C 0.1503(8) 0.5390(5) 0.2295(2) 0.212(19) Uiso 0.25 1 d PR A 3
H34 H 0.1090 0.5529 0.2495 0.254 Uiso 0.25 1 calc PR A 3
C35 C 0.1006(8) 0.4904(5) 0.2028(2) 0.212(19) Uiso 0.25 1 d PR A 3
H35 H 0.0218 0.4677 0.2027 0.254 Uiso 0.25 1 calc PR A 3
C36 C 0.1954(8) 0.4835(5) 0.1764(2) 0.212(19) Uiso 0.25 1 d PR A 3
H36 H 0.1881 0.4556 0.1563 0.254 Uiso 0.25 1 calc PR A 3
C37 C 0.3037(8) 0.5279(5) 0.1867(2) 0.212(19) Uiso 0.25 1 d PR A 3
H37 H 0.3779 0.5333 0.1744 0.254 Uiso 0.25 1 calc PR A 3
O11 O 0.5870(8) 0.6795(5) 0.3894(2) 0.23(2) Uiso 0.25 1 d PR A 4
C39 C 0.6366(8) 0.7485(5) 0.4042(2) 0.23(2) Uiso 0.25 1 d PR A 4
H39 H 0.5954 0.7796 0.4198 0.271 Uiso 0.25 1 calc PR A 4
C40 C 0.7616(8) 0.7606(5) 0.3905(2) 0.23(2) Uiso 0.25 1 d PR A 4
H40 H 0.8147 0.8007 0.3958 0.271 Uiso 0.25 1 calc PR A 4
C41 C 0.7893(8) 0.6989(5) 0.3672(2) 0.23(2) Uiso 0.25 1 d PR A 4
H41 H 0.8633 0.6927 0.3548 0.271 Uiso 0.25 1 calc PR A 4
C42 C 0.6814(8) 0.6488(5) 0.3665(2) 0.23(2) Uiso 0.25 1 d PR A 4
H42 H 0.6741 0.6048 0.3536 0.271 Uiso 0.25 1 calc PR A 4
O12 O 0.9177(8) 0.5334(5) 0.4917(2) 0.46(6) Uiso 0.25 1 d PR A 5
C43 C 1.0504(8) 0.5354(5) 0.5001(2) 0.46(6) Uiso 0.25 1 d PR A 5
H43 H 1.0895 0.5086 0.5176 0.551 Uiso 0.25 1 calc PR A 5
C44 C 1.1116(8) 0.5866(5) 0.4763(2) 0.46(6) Uiso 0.25 1 d PR A 5
H44 H 1.1967 0.5984 0.4759 0.551 Uiso 0.25 1 calc PR A 5
C45 C 1.0166(8) 0.6161(5) 0.4533(2) 0.46(6) Uiso 0.25 1 d PR A 5
H45 H 1.0302 0.6502 0.4355 0.551 Uiso 0.25 1 calc PR A 5
C46 C 0.8968(8) 0.5833(5) 0.4628(2) 0.46(6) Uiso 0.25 1 d PR A 5
H46 H 0.8200 0.5925 0.4523 0.551 Uiso 0.25 1 calc PR A 5

loop_
_atom_site_aniso_label
_atom_site_aniso_U_11
_atom_site_aniso_U_22
_atom_site_aniso_U_33
_atom_site_aniso_U_23
_atom_site_aniso_U_13
_atom_site_aniso_U_12
O1 0.113(10) 0.150(11) 0.096(9) -0.071(8) -0.032(8) 0.024(8)
O2 0.083(9) 0.164(12) 0.120(10) -0.087(9) 0.001(8) -0.008(8)
O3 0.080(9) 0.108(9) 0.064(8) -0.038(7) -0.014(7) 0.019(7)
O4 0.081(8) 0.104(9) 0.066(8) -0.041(6) -0.002(7) 0.004(6)
O5 0.084(9) 0.163(11) 0.115(10) 0.105(9) 0.002(7) -0.005(8)
O6 0.121(11) 0.165(12) 0.134(11) 0.102(9) 0.046(9) 0.050(9)
O7 0.068(8) 0.099(9) 0.107(9) 0.051(7) 0.003(7) -0.006(7)
O8 0.050(7) 0.113(9) 0.084(8) 0.042(7) -0.005(6) -0.029(7)

loop_
_atom_type_symbol
_atom_type_description
_atom_type_scat_dispersion_real
_atom_type_scat_dispersion_imag
_atom_type_scat_source
C C 0.0181 0.0091 'International Tables Vol C Tables 4.2.6.8 and 6.1.1.4'
H H 0.0000 0.0000 'International Tables Vol C Tables 4.2.6.8 and 6.1.1.4'
O O 0.0492 0.0322 'International Tables Vol C Tables 4.2.6.8 and 6.1.1.4'

loop_
_geom_angle_atom_site_label_1
_geom_angle_atom_site_label_2
_geom_angle_atom_site_label_3
_geom_angle
O1 C1 O2 120.3(7)
O1 C1 C2 124.7(5)
O2 C1 C2 115.0(5)
C3 C2 C7 120.0
C3 C2 C1 124.1
C7 C2 C1 115.8
C2 C3 C4 120.0
C3 C4 C5 120.0
C6 C5 C4 120.0
C6 C5 C8 107.1
C4 C5 C8 132.8
C5 C6 C7 120.0
C5 C6 C15 112.2(5)
C7 C6 C15 127.8(5)
C6 C7 C2 120.0
C13 C8 C9 120.0
C13 C8 C5 108.8
C9 C8 C5 131.2
C10 C9 C8 120.0
C11 C10 C9 120.0
C10 C11 C12 120.0
C10 C11 C14 120.9(8)
C12 C11 C14 119.1(8)
C11 C12 C13 120.0
C8 C13 C12 120.0
C8 C13 C15 111.4(5)
C12 C13 C15 128.6(5)
O3 C14 O4 125.6(15)
O3 C14 C11 121.3(15)
O4 C14 C11 113.1(14)
C13 C15 C28 113.3(8)
C13 C15 C6 100.4(7)
C28 C15 C6 113.7(8)
C13 C15 C21 116.3(8)
C28 C15 C21 100.1(7)
C6 C15 C21 113.7(8)
O5 C16 O6 127.1(7)
O5 C16 C17 122.6(5)
O6 C16 C17 109.9(5)
C22 C17 C18 120.0
C22 C17 C16 118.4
C18 C17 C16 121.5
C19 C18 C17 120.0
C18 C19 C20 120.0
C21 C20 C19 120.0
C21 C20 C23 108.5
C19 C20 C23 131.4
C20 C21 C22 120.0
C20 C21 C15 111.1(5)
C22 C21 C15 128.8(5)
C17 C22 C21 120.0
C24 C23 C28 120.0
C24 C23 C20 131.2
C28 C23 C20 108.7
C23 C24 C25 120.0
C26 C25 C24 120.0
C25 C26 C27 120.0
C25 C26 C29 115.3(7)
C27 C26 C29 124.7(7)
C28 C27 C26 120.0
C27 C28 C23 120.0
C27 C28 C15 128.7(5)
C23 C28 C15 111.1(5)
O8 C29 O7 122.3(14)
O8 C29 C26 125.4(15)
O7 C29 C26 112.3(13)
C30 O9 C33 108.0
C31 C30 O9 108.0
C30 C31 C32 108.0
C33 C32 C31 108.0
C32 C33 O9 108.0
C34 O10 C37 108.0
C35 C34 O10 108.0
C34 C35 C36 108.0
C37 C36 C35 108.0
C36 C37 O10 108.0
C42 O11 C39 108.0
C40 C39 O11 108.0
C39 C40 C41 108.0
C42 C41 C40 108.0
O11 C42 C41 108.0
C46 O12 C43 108.0
O12 C43 C44 108.0
C43 C44 C45 108.0
C44 C45 C46 108.0
O12 C46 C45 108.0

loop_
_geom_bond_atom_site_label_1
_geom_bond_atom_site_label_2
_geom_bond_distance
C1 O1 1.215(11)
C1 O2 1.325(10)
C1 C2 1.4263
C2 C3 1.3900
C2 C7 1.3900
C3 C4 1.3900
C4 C5 1.3900
C5 C6 1.3900
C5 C8 1.4727
C6 C7 1.3900
C6 C15 1.520(12)
C8 C13 1.3900
C8 C9 1.3900
C9 C10 1.3900
C10 C11 1.3900
C11 C12 1.3900
C11 C14 1.470(15)
C12 C13 1.3900
C13 C15 1.512(12)
C14 O3 1.213(16)
C14 O4 1.305(16)
C15 C28 1.514(12)
C15 C21 1.522(12)
C16 O5 1.199(12)
C16 O6 1.338(11)
C16 C17 1.5192
C17 C22 1.3900
C17 C18 1.3900
C18 C19 1.3900
C19 C20 1.3900
C20 C21 1.3900
C20 C23 1.4374
C21 C22 1.3901
C23 C24 1.3900
C23 C28 1.3900
C24 C25 1.3900
C25 C26 1.3900
C26 C27 1.3900
C26 C29 1.454(16)
C27 C28 1.3900
C29 O8 1.228(16)
C29 O7 1.357(16)
O9 C30 1.4500
O9 C33 1.4500
C30 C31 1.4500
C31 C32 1.4500
C32 C33 1.4500
O10 C34 1.4500
O10 C37 1.4500
C34 C35 1.4500
C35 C36 1.4500
C36 C37 1.4500
O11 C42 1.4500
O11 C39 1.4500
C39 C40 1.4500
C40 C41 1.4500
C41 C42 1.4500
O12 C46 1.4500
O12 C43 1.4500
C43 C44 1.4500
C44 C45 1.4500
C45 C46 1.4500
